data_4306864
loop_
_publ_author_name
'Javier Vela'
'Jordi Cirera'
'Jeremy M. Smith'
'Rene J. Lachicotte'
'Christine J. Flaschenriem'
'Santiago Alvarez'
'Patrick L. Holland'

_publ_section_title
;
Quantitative Geometric Descriptions of the Belt Iron Atoms of the
Iron-Molybdenum Cofactor of Nitrogenase and Synthetic Iron(II) Model
Complexes
;
_journal_name_full 'Inorganic Chemistry'
_journal_page_first 60
_journal_page_last 71
_journal_paper_doi 10.1021/ic0609148
_journal_volume 46
_journal_year 2007
_chemical_absolute_configuration ab
_chemical_formula_moiety 'C38 H59 Fe N3'
_chemical_formula_sum 'C38 H59 Fe N3'
_chemical_formula_weight 613.73
_chemical_name_common HOLJV49
_chemical_name_systematic
;
 ?
;
_space_group_IT_number 4
_symmetry_cell_setting monoclinic
_symmetry_space_group_name_Hall 'P 2yb'
_symmetry_space_group_name_H-M 'P 1 21 1'
_atom_sites_solution_hydrogens geom
_atom_sites_solution_primary direct
_atom_sites_solution_secondary difmap
_audit_creation_method SHELXL-97
_cell_angle_alpha 90.00
_cell_angle_beta 108.979(2)
_cell_angle_gamma 90.00
_cell_formula_units_Z 2
_cell_length_a 10.0407(10)
_cell_length_b 16.3860(16)
_cell_length_c 11.8742(12)
_cell_measurement_reflns_used 7177
_cell_measurement_temperature 193(2)
_cell_measurement_theta_max 28.263
_cell_measurement_theta_min 2.198
_cell_volume 1847.4(3)
_computing_cell_refinement 'Bruker SMART'
_computing_data_collection 'Bruker SMART'
_computing_data_reduction 'Bruker SAINT'
_computing_molecular_graphics 'Bruker SHELXTL'
_computing_publication_material 'Bruker SHELXTL'
_computing_structure_refinement 'SHELXL-97 (Sheldrick, 1997)'
_computing_structure_solution 'SHELXS-97 (Sheldrick, 1990)'
_diffrn_ambient_temperature 193(2)
_diffrn_measured_fraction_theta_full 0.988
_diffrn_measured_fraction_theta_max 0.988
_diffrn_measurement_device_type 'CCD area detector'
_diffrn_measurement_method 'omega scans'
_diffrn_radiation_monochromator graphite
_diffrn_radiation_source 'fine-focus sealed tube'
_diffrn_radiation_type MoK\a
_diffrn_radiation_wavelength 0.71073
_diffrn_reflns_av_R_equivalents 0.0188
_diffrn_reflns_av_sigmaI/netI 0.0243
_diffrn_reflns_limit_h_max 13
_diffrn_reflns_limit_h_min -13
_diffrn_reflns_limit_k_max 21
_diffrn_reflns_limit_k_min -21
_diffrn_reflns_limit_l_max 15
_diffrn_reflns_limit_l_min -15
_diffrn_reflns_number 22406
_diffrn_reflns_theta_full 28.26
_diffrn_reflns_theta_max 28.26
_diffrn_reflns_theta_min 1.81
_exptl_absorpt_coefficient_mu 0.435
_exptl_absorpt_correction_T_max 0.822
_exptl_absorpt_correction_T_min 0.805
_exptl_absorpt_correction_type empirical
_exptl_absorpt_process_details SADABS
_exptl_crystal_colour Orange
_exptl_crystal_density_diffrn 1.103
_exptl_crystal_density_method 'not measured'
_exptl_crystal_description Needle
_exptl_crystal_F_000 668
_exptl_crystal_size_max 0.50
_exptl_crystal_size_mid 0.50
_exptl_crystal_size_min 0.45
_refine_diff_density_max 0.214
_refine_diff_density_min -0.196
_refine_diff_density_rms 0.034
_refine_ls_abs_structure_details 'Flack H D (1983), Acta Cryst. A39, 876-881'
_refine_ls_abs_structure_Flack -0.017(8)
_refine_ls_extinction_method none
_refine_ls_goodness_of_fit_ref 1.035
_refine_ls_hydrogen_treatment constr
_refine_ls_matrix_type full
_refine_ls_number_parameters 394
_refine_ls_number_reflns 8838
_refine_ls_number_restraints 1
_refine_ls_restrained_S_all 1.035
_refine_ls_R_factor_all 0.0339
_refine_ls_R_factor_gt 0.0292
_refine_ls_shift/su_max 0.001
_refine_ls_shift/su_mean 0.000
_refine_ls_structure_factor_coef Fsqd
_refine_ls_weighting_details 'calc w=1/[\s^2^(Fo^2^)+(0.0400P)^2^+0.2062P] where P=(Fo^2^+2Fc^2^)/3'
_refine_ls_weighting_scheme calc
_refine_ls_wR_factor_gt 0.0699
_refine_ls_wR_factor_ref 0.0721
_reflns_number_gt 8171
_reflns_number_total 8838
_reflns_threshold_expression >2sigma(I)
_cod_data_source_file ic0609148si20060525_034035_1.cif
_cod_data_source_block 1
_cod_depositor_comments
;
The following automatic conversions were performed:
'_symmetry_cell_setting' value 'Monoclinic' changed to 'monoclinic'
according to '/home/saulius/struct/CIF-dictionaries/cif_core.dic'
dictionary named 'cif_core.dic' version 2.4.1 from 2010-06-29.

Automatic conversion script
Id: cif_fix_enum 1527 2010-12-29 10:47:43Z saulius 
;
_cod_database_code 4306864

loop_
_symmetry_equiv_pos_as_xyz
'x, y, z'
'-x, y+1/2, -z'

loop_
_atom_site_label
_atom_site_type_symbol
_atom_site_fract_x
_atom_site_fract_y
_atom_site_fract_z
_atom_site_U_iso_or_equiv
_atom_site_adp_type
_atom_site_occupancy
_atom_site_symmetry_multiplicity
_atom_site_calc_flag
_atom_site_refinement_flags
_atom_site_disorder_assembly
_atom_site_disorder_group
Fe1 Fe 0.646043(19) 0.626919(12) 0.238992(16) 0.02615(5) Uani 1 1 d . . .
N11 N 0.61099(13) 0.51402(7) 0.16636(11) 0.0265(3) Uani 1 1 d . . .
N14 N 0.43974(16) 0.67118(9) 0.13481(12) 0.0348(3) Uani 1 1 d . . .
N21 N 0.57810(13) 0.59486(8) 0.37590(11) 0.0256(2) Uani 1 1 d . . .
C11 C 0.4293(2) 0.51786(11) 0.46753(16) 0.0382(4) Uani 1 1 d . . .
H11A H 0.5011 0.5274 0.5451 0.057 Uiso 1 1 calc R . .
H11B H 0.3955 0.4615 0.4635 0.057 Uiso 1 1 calc R . .
H11C H 0.3503 0.5554 0.4575 0.057 Uiso 1 1 calc R . .
C12 C 0.69081(16) 0.48924(9) 0.09064(14) 0.0288(3) Uani 1 1 d . . .
C13 C 0.62196(16) 0.64595(9) 0.48012(13) 0.0283(3) Uani 1 1 d . . .
C14 C 0.32144(19) 0.65942(10) 0.09751(14) 0.0349(3) Uani 1 1 d . . .
C15 C 0.80216(18) 0.70128(10) 0.22359(16) 0.0362(3) Uani 1 1 d . . .
H15A H 0.8910 0.6852 0.2856 0.043 Uiso 1 1 calc R . .
H15B H 0.8141 0.6904 0.1454 0.043 Uiso 1 1 calc R . .
C21 C 0.49245(15) 0.53223(9) 0.36940(13) 0.0271(3) Uani 1 1 d . . .
C22 C 0.64532(18) 0.51007(10) -0.03060(14) 0.0334(3) Uani 1 1 d . . .
C23 C 0.53412(17) 0.70868(10) 0.49670(14) 0.0326(3) Uani 1 1 d . . .
C24 C 0.16885(17) 0.64098(12) 0.04883(15) 0.0406(4) Uani 1 1 d . . .
C25 C 0.78327(18) 0.79368(10) 0.23388(16) 0.0357(4) Uani 1 1 d . . .
H25A H 0.6835 0.8073 0.1871 0.043 Uiso 1 1 calc R . .
C31 C 0.45645(16) 0.47524(9) 0.27523(14) 0.0295(3) Uani 1 1 d . . .
H31A H 0.3796 0.4403 0.2716 0.035 Uiso 1 1 calc R . .
C32 C 0.7292(2) 0.48735(12) -0.09877(16) 0.0414(4) Uani 1 1 d . . .
H32A H 0.7002 0.5014 -0.1808 0.050 Uiso 1 1 calc R . .
C33 C 0.5845(2) 0.75867(11) 0.59724(16) 0.0409(4) Uani 1 1 d . . .
H33A H 0.5262 0.8011 0.6097 0.049 Uiso 1 1 calc R . .
C34 C 0.1196(2) 0.60836(15) 0.14904(19) 0.0576(6) Uani 1 1 d . . .
H34A H 0.1768 0.5610 0.1859 0.086 Uiso 1 1 calc R . .
H34B H 0.0205 0.5921 0.1165 0.086 Uiso 1 1 calc R . .
H34C H 0.1298 0.6511 0.2091 0.086 Uiso 1 1 calc R . .
C35 C 0.8077(2) 0.81876(12) 0.36208(19) 0.0503(5) Uani 1 1 d . . .
H35A H 0.7881 0.8771 0.3652 0.075 Uiso 1 1 calc R . .
H35B H 0.9059 0.8078 0.4097 0.075 Uiso 1 1 calc R . .
H35C H 0.7450 0.7875 0.3941 0.075 Uiso 1 1 calc R . .
C41 C 0.51830(16) 0.46274(9) 0.18570(13) 0.0278(3) Uani 1 1 d . . .
C42 C 0.8529(2) 0.44501(12) -0.04986(17) 0.0461(4) Uani 1 1 d . . .
H42A H 0.9075 0.4290 -0.0981 0.055 Uiso 1 1 calc R . .
C43 C 0.7165(2) 0.74759(12) 0.67817(16) 0.0447(4) Uani 1 1 d . . .
H43A H 0.7482 0.7815 0.7467 0.054 Uiso 1 1 calc R . .
C44 C 0.0891(3) 0.71954(19) -0.0020(3) 0.0844(9) Uani 1 1 d . . .
H44A H 0.1083 0.7609 0.0609 0.127 Uiso 1 1 calc R . .
H44B H -0.0122 0.7083 -0.0322 0.127 Uiso 1 1 calc R . .
H44C H 0.1202 0.7397 -0.0670 0.127 Uiso 1 1 calc R . .
C45 C 0.8785(2) 0.84380(13) 0.1824(2) 0.0524(5) Uani 1 1 d . . .
H45A H 0.8548 0.8321 0.0972 0.079 Uiso 1 1 calc R . .
H45B H 0.9772 0.8293 0.2235 0.079 Uiso 1 1 calc R . .
H45C H 0.8647 0.9020 0.1937 0.079 Uiso 1 1 calc R . .
C51 C 0.4751(2) 0.38634(11) 0.11139(17) 0.0412(4) Uani 1 1 d . . .
H51A H 0.5595 0.3567 0.1104 0.062 Uiso 1 1 calc R . .
H51B H 0.4190 0.4013 0.0298 0.062 Uiso 1 1 calc R . .
H51C H 0.4189 0.3515 0.1458 0.062 Uiso 1 1 calc R . .
C52 C 0.8970(2) 0.42585(11) 0.07012(17) 0.0420(4) Uani 1 1 d . . .
H52A H 0.9833 0.3974 0.1040 0.050 Uiso 1 1 calc R . .
C53 C 0.80316(19) 0.68700(12) 0.65981(15) 0.0408(4) Uani 1 1 d . . .
H53A H 0.8945 0.6800 0.7162 0.049 Uiso 1 1 calc R . .
C54 C 0.1481(3) 0.5763(2) -0.0480(2) 0.0767(8) Uani 1 1 d . . .
H54A H 0.1960 0.5259 -0.0125 0.115 Uiso 1 1 calc R . .
H54B H 0.1876 0.5961 -0.1084 0.115 Uiso 1 1 calc R . .
H54C H 0.0472 0.5656 -0.0853 0.115 Uiso 1 1 calc R . .
C62 C 0.81758(19) 0.44740(10) 0.14226(15) 0.0350(3) Uani 1 1 d . . .
C63 C 0.75977(15) 0.63616(11) 0.56077(12) 0.0307(3) Uani 1 1 d . . .
C72 C 0.5086(2) 0.55555(11) -0.08957(15) 0.0394(4) Uani 1 1 d . . .
H72A H 0.4566 0.5583 -0.0307 0.047 Uiso 1 1 calc R . .
C73 C 0.38942(18) 0.72628(11) 0.40721(17) 0.0399(4) Uani 1 1 d . . .
H73A H 0.3648 0.6801 0.3489 0.048 Uiso 1 1 calc R . .
C82 C 0.5355(3) 0.64308(14) -0.1204(2) 0.0667(6) Uani 1 1 d . . .
H82A H 0.5900 0.6719 -0.0477 0.100 Uiso 1 1 calc R . .
H82B H 0.4454 0.6710 -0.1567 0.100 Uiso 1 1 calc R . .
H82C H 0.5886 0.6426 -0.1766 0.100 Uiso 1 1 calc R . .
C83 C 0.3930(3) 0.80458(13) 0.3378(2) 0.0565(5) Uani 1 1 d . . .
H83A H 0.4651 0.7996 0.2989 0.085 Uiso 1 1 calc R . .
H83B H 0.4154 0.8511 0.3927 0.085 Uiso 1 1 calc R . .
H83C H 0.3008 0.8132 0.2772 0.085 Uiso 1 1 calc R . .
C92 C 0.4142(2) 0.51071(17) -0.19962(18) 0.0596(6) Uani 1 1 d . . .
H92A H 0.3999 0.4544 -0.1782 0.089 Uiso 1 1 calc R . .
H92B H 0.4592 0.5105 -0.2615 0.089 Uiso 1 1 calc R . .
H92C H 0.3230 0.5385 -0.2296 0.089 Uiso 1 1 calc R . .
C93 C 0.2750(2) 0.73107(17) 0.4668(2) 0.0646(6) Uani 1 1 d . . .
H93A H 0.2774 0.6814 0.5134 0.097 Uiso 1 1 calc R . .
H93B H 0.1824 0.7362 0.4055 0.097 Uiso 1 1 calc R . .
H93C H 0.2921 0.7787 0.5196 0.097 Uiso 1 1 calc R . .
C102 C 0.87152(19) 0.42501(12) 0.27458(15) 0.0411(4) Uani 1 1 d . . .
H10A H 0.8068 0.4508 0.3128 0.049 Uiso 1 1 calc R . .
C103 C 0.85733(17) 0.57083(11) 0.54021(15) 0.0356(4) Uani 1 1 d . . .
H10B H 0.8316 0.5636 0.4521 0.043 Uiso 1 1 calc R . .
C112 C 1.0177(2) 0.45768(16) 0.33675(19) 0.0605(6) Uani 1 1 d . . .
H11D H 1.0471 0.4428 0.4212 0.091 Uiso 1 1 calc R . .
H11E H 1.0173 0.5172 0.3291 0.091 Uiso 1 1 calc R . .
H11F H 1.0836 0.4342 0.3002 0.091 Uiso 1 1 calc R . .
C113 C 0.8352(3) 0.48900(15) 0.5912(3) 0.0705(7) Uani 1 1 d . . .
H11G H 0.7366 0.4723 0.5556 0.106 Uiso 1 1 calc R . .
H11H H 0.8580 0.4937 0.6777 0.106 Uiso 1 1 calc R . .
H11I H 0.8966 0.4481 0.5732 0.106 Uiso 1 1 calc R . .
C122 C 0.8682(3) 0.33290(15) 0.2940(2) 0.0651(6) Uani 1 1 d . . .
H12D H 0.8938 0.3215 0.3794 0.098 Uiso 1 1 calc R . .
H12E H 0.9355 0.3060 0.2620 0.098 Uiso 1 1 calc R . .
H12F H 0.7732 0.3121 0.2530 0.098 Uiso 1 1 calc R . .
C123 C 1.0129(2) 0.59690(17) 0.5861(2) 0.0643(7) Uani 1 1 d . . .
H12A H 1.0232 0.6504 0.5530 0.096 Uiso 1 1 calc R . .
H12B H 1.0701 0.5567 0.5614 0.096 Uiso 1 1 calc R . .
H12C H 1.0446 0.6002 0.6733 0.096 Uiso 1 1 calc R . .

loop_
_atom_site_aniso_label
_atom_site_aniso_U_11
_atom_site_aniso_U_22
_atom_site_aniso_U_33
_atom_site_aniso_U_23
_atom_site_aniso_U_13
_atom_site_aniso_U_12
Fe1 0.03107(10) 0.02292(9) 0.02763(9) -0.00177(10) 0.01391(7) -0.00404(10)
N11 0.0330(6) 0.0236(6) 0.0255(6) -0.0015(5) 0.0133(5) -0.0012(5)
N14 0.0420(8) 0.0312(7) 0.0334(7) 0.0020(5) 0.0152(6) 0.0018(6)
N21 0.0266(6) 0.0276(6) 0.0234(6) -0.0005(5) 0.0093(5) 0.0006(5)
C11 0.0443(10) 0.0404(9) 0.0365(9) -0.0004(7) 0.0222(8) -0.0071(8)
C12 0.0358(8) 0.0223(7) 0.0327(8) -0.0042(6) 0.0170(6) -0.0046(6)
C13 0.0317(7) 0.0314(9) 0.0252(7) -0.0009(5) 0.0139(6) -0.0035(6)
C14 0.0433(9) 0.0327(7) 0.0294(8) 0.0023(6) 0.0127(7) 0.0039(7)
C15 0.0353(8) 0.0329(8) 0.0454(9) -0.0010(7) 0.0201(7) -0.0052(7)
C21 0.0271(7) 0.0287(7) 0.0272(7) 0.0029(6) 0.0111(6) 0.0014(6)
C22 0.0425(9) 0.0303(8) 0.0312(8) -0.0033(6) 0.0173(7) -0.0056(7)
C23 0.0344(8) 0.0350(8) 0.0313(8) -0.0042(6) 0.0148(6) -0.0029(7)
C24 0.0359(8) 0.0463(12) 0.0365(8) 0.0002(7) 0.0074(6) 0.0035(8)
C25 0.0321(8) 0.0326(8) 0.0420(9) 0.0019(7) 0.0115(7) -0.0044(7)
C31 0.0317(7) 0.0274(7) 0.0318(8) 0.0001(6) 0.0136(6) -0.0051(6)
C32 0.0527(10) 0.0470(10) 0.0310(8) -0.0052(7) 0.0224(8) -0.0037(8)
C33 0.0485(10) 0.0384(9) 0.0407(9) -0.0115(8) 0.0214(8) -0.0016(8)
C34 0.0408(9) 0.083(2) 0.0509(11) 0.0029(10) 0.0171(8) -0.0044(10)
C35 0.0607(12) 0.0398(10) 0.0516(11) -0.0061(8) 0.0201(10) -0.0095(9)
C41 0.0317(7) 0.0236(7) 0.0273(7) 0.0001(6) 0.0087(6) -0.0005(6)
C42 0.0527(11) 0.0494(11) 0.0473(10) -0.0124(8) 0.0316(9) -0.0015(9)
C43 0.0541(11) 0.0465(10) 0.0339(9) -0.0159(8) 0.0151(8) -0.0103(9)
C44 0.0543(14) 0.0814(19) 0.102(2) 0.0354(17) 0.0041(14) 0.0185(13)
C45 0.0520(12) 0.0438(11) 0.0645(13) 0.0074(10) 0.0232(10) -0.0105(9)
C51 0.0556(11) 0.0308(8) 0.0429(9) -0.0099(7) 0.0236(8) -0.0126(8)
C52 0.0427(9) 0.0399(9) 0.0487(10) -0.0082(8) 0.0220(8) 0.0036(8)
C53 0.0407(9) 0.0488(10) 0.0295(8) -0.0056(7) 0.0068(7) -0.0056(8)
C54 0.0504(13) 0.113(2) 0.0710(16) -0.0436(15) 0.0253(12) -0.0260(13)
C62 0.0429(9) 0.0287(8) 0.0373(9) -0.0028(7) 0.0184(7) 0.0005(7)
C63 0.0337(7) 0.0332(9) 0.0262(6) 0.0004(7) 0.0112(5) -0.0014(7)
C72 0.0490(10) 0.0423(10) 0.0300(8) 0.0011(7) 0.0172(7) 0.0024(8)
C73 0.0368(9) 0.0402(9) 0.0438(10) -0.0087(8) 0.0145(8) 0.0067(7)
C82 0.0786(15) 0.0494(15) 0.0735(14) 0.0232(11) 0.0268(12) 0.0098(11)
C83 0.0635(13) 0.0426(11) 0.0538(12) -0.0034(9) 0.0057(10) 0.0160(10)
C92 0.0536(12) 0.0838(17) 0.0374(10) -0.0099(10) 0.0094(9) 0.0041(12)
C93 0.0441(11) 0.0840(17) 0.0708(15) -0.0197(13) 0.0256(10) 0.0089(11)
C102 0.0445(10) 0.0435(10) 0.0390(9) 0.0034(7) 0.0186(8) 0.0134(8)
C103 0.0311(8) 0.0438(9) 0.0302(8) 0.0010(6) 0.0075(6) 0.0039(7)
C112 0.0627(14) 0.0707(15) 0.0435(11) 0.0032(10) 0.0109(10) -0.0024(11)
C113 0.0783(16) 0.0520(13) 0.0943(19) 0.0282(13) 0.0460(14) 0.0278(12)
C122 0.0791(17) 0.0545(13) 0.0609(13) 0.0179(11) 0.0216(12) 0.0022(11)
C123 0.0336(9) 0.0882(17) 0.0673(14) -0.0219(12) 0.0111(9) 0.0011(10)

loop_
_atom_type_symbol
_atom_type_description
_atom_type_scat_dispersion_real
_atom_type_scat_dispersion_imag
_atom_type_scat_source
C C 0.0033 0.0016 'International Tables Vol C Tables 4.2.6.8 and 6.1.1.4'
H H 0.0000 0.0000 'International Tables Vol C Tables 4.2.6.8 and 6.1.1.4'
N N 0.0061 0.0033 'International Tables Vol C Tables 4.2.6.8 and 6.1.1.4'
Fe Fe 0.3463 0.8444 'International Tables Vol C Tables 4.2.6.8 and 6.1.1.4'

loop_
_geom_angle_atom_site_label_1
_geom_angle_atom_site_label_2
_geom_angle_atom_site_label_3
_geom_angle
_geom_angle_site_symmetry_1
_geom_angle_site_symmetry_3
_geom_angle_publ_flag
N11 Fe1 N21 92.74(5) . . ?
N11 Fe1 C15 122.69(6) . . ?
N21 Fe1 C15 134.09(6) . . ?
N11 Fe1 N14 93.51(5) . . ?
N21 Fe1 N14 92.07(5) . . ?
C15 Fe1 N14 111.67(6) . . ?
C41 N11 C12 119.47(12) . . ?
C41 N11 Fe1 122.64(10) . . ?
C12 N11 Fe1 117.90(9) . . ?
C14 N14 Fe1 147.96(13) . . ?
C21 N21 C13 120.79(12) . . ?
C21 N21 Fe1 122.38(10) . . ?
C13 N21 Fe1 116.77(9) . . ?
C62 C12 C22 120.97(14) . . ?
C62 C12 N11 118.37(14) . . ?
C22 C12 N11 120.60(14) . . ?
C23 C13 C63 120.51(14) . . ?
C23 C13 N21 120.93(13) . . ?
C63 C13 N21 118.37(13) . . ?
N14 C14 C24 177.94(18) . . ?
C25 C15 Fe1 117.60(11) . . ?
N21 C21 C31 123.58(13) . . ?
N21 C21 C11 120.11(13) . . ?
C31 C21 C11 116.30(13) . . ?
C32 C22 C12 118.28(16) . . ?
C32 C22 C72 119.29(15) . . ?
C12 C22 C72 122.43(14) . . ?
C33 C23 C13 118.50(15) . . ?
C33 C23 C73 118.84(15) . . ?
C13 C23 C73 122.62(14) . . ?
C14 C24 C34 108.87(14) . . ?
C14 C24 C54 107.82(15) . . ?
C34 C24 C54 110.16(19) . . ?
C14 C24 C44 108.89(18) . . ?
C34 C24 C44 109.92(19) . . ?
C54 C24 C44 111.1(2) . . ?
C35 C25 C45 109.69(16) . . ?
C35 C25 C15 111.27(15) . . ?
C45 C25 C15 112.82(15) . . ?
C41 C31 C21 129.18(14) . . ?
C42 C32 C22 121.47(17) . . ?
C43 C33 C23 121.22(16) . . ?
N11 C41 C31 122.94(13) . . ?
N11 C41 C51 120.47(14) . . ?
C31 C41 C51 116.59(14) . . ?
C32 C42 C52 119.50(16) . . ?
C33 C43 C53 119.88(16) . . ?
C42 C52 C62 121.33(17) . . ?
C43 C53 C63 121.53(16) . . ?
C52 C62 C12 118.44(16) . . ?
C52 C62 C102 119.23(16) . . ?
C12 C62 C102 122.33(14) . . ?
C53 C63 C13 118.28(15) . . ?
C53 C63 C103 121.03(14) . . ?
C13 C63 C103 120.68(14) . . ?
C22 C72 C82 111.59(17) . . ?
C22 C72 C92 111.99(16) . . ?
C82 C72 C92 110.83(18) . . ?
C23 C73 C83 110.49(16) . . ?
C23 C73 C93 112.04(17) . . ?
C83 C73 C93 110.95(18) . . ?
C112 C102 C122 109.96(18) . . ?
C112 C102 C62 112.33(16) . . ?
C122 C102 C62 111.95(17) . . ?
C113 C103 C63 111.83(15) . . ?
C113 C103 C123 111.58(18) . . ?
C63 C103 C123 112.33(15) . . ?

loop_
_geom_bond_atom_site_label_1
_geom_bond_atom_site_label_2
_geom_bond_distance
_geom_bond_site_symmetry_2
_geom_bond_publ_flag
Fe1 N11 2.0230(12) . ?
Fe1 N21 2.0262(12) . ?
Fe1 C15 2.0400(16) . ?
Fe1 N14 2.1634(15) . ?
N11 C41 1.3283(19) . ?
N11 C12 1.4436(19) . ?
N14 C14 1.141(2) . ?
N21 C21 1.3250(19) . ?
N21 C13 1.4393(19) . ?
C11 C21 1.516(2) . ?
C12 C62 1.399(2) . ?
C12 C22 1.404(2) . ?
C13 C23 1.409(2) . ?
C13 C63 1.413(2) . ?
C14 C24 1.482(2) . ?
C15 C25 1.536(2) . ?
C21 C31 1.411(2) . ?
C22 C32 1.395(2) . ?
C22 C72 1.518(3) . ?
C23 C33 1.400(2) . ?
C23 C73 1.523(2) . ?
C24 C34 1.526(3) . ?
C24 C54 1.527(3) . ?
C24 C44 1.532(3) . ?
C25 C35 1.518(3) . ?
C25 C45 1.531(2) . ?
C31 C41 1.410(2) . ?
C32 C42 1.375(3) . ?
C33 C43 1.373(3) . ?
C41 C51 1.512(2) . ?
C42 C52 1.383(3) . ?
C43 C53 1.384(3) . ?
C52 C62 1.393(2) . ?
C53 C63 1.391(2) . ?
C62 C102 1.531(2) . ?
C63 C103 1.524(2) . ?
C72 C82 1.526(3) . ?
C72 C92 1.530(3) . ?
C73 C83 1.532(3) . ?
C73 C93 1.535(3) . ?
C102 C112 1.510(3) . ?
C102 C122 1.529(3) . ?
C103 C113 1.517(3) . ?
C103 C123 1.538(3) . ?
